data_4333206
loop_
_publ_author_name
'Zhang, Yun'
'Tham, Fook S.'
'Reed, Christopher A.'

_publ_section_title
;
 Phosphazene Cations
;
_journal_issue 26
_journal_name_full 'Inorganic Chemistry'
_journal_page_first 10446
_journal_page_last 10448
_journal_paper_doi 10.1021/ic062077f
_journal_volume 45
_journal_year 2006
_chemical_formula_sum 'C7 H19 B11 Br6 Cl6 N3 P3'
_chemical_formula_weight 1049.23
_chemical_name_systematic
;

 ?

;
_space_group_IT_number 4
_symmetry_cell_setting monoclinic
_symmetry_space_group_name_Hall 'P 2yb'
_symmetry_space_group_name_H-M 'P 1 21 1'
_atom_sites_solution_hydrogens geom
_atom_sites_solution_primary direct
_atom_sites_solution_secondary difmap
_audit_creation_method SHELXL-97
_cell_angle_alpha 90.00
_cell_angle_beta 109.168(4)
_cell_angle_gamma 90.00
_cell_formula_units_Z 2
_cell_length_a 10.0373(7)
_cell_length_b 12.0983(8)
_cell_length_c 14.3169(10)
_cell_measurement_reflns_used 6735
_cell_measurement_temperature 100(2)
_cell_measurement_theta_max 32.97
_cell_measurement_theta_min 2.26
_cell_volume 1642.2(2)
_computing_cell_refinement 'Bruker SMART'
_computing_data_collection 'Bruker SMART'
_computing_data_reduction 'Bruker SAINT'
_computing_molecular_graphics 'Bruker SHELXTL'
_computing_publication_material 'Bruker SHELXTL'
_computing_structure_refinement 'SHELXL-97 (Sheldrick, 1997)'
_computing_structure_solution 'Bruker SHELXTL'
_diffrn_ambient_temperature 100(2)
_diffrn_measured_fraction_theta_full 0.991
_diffrn_measured_fraction_theta_max 0.991
_diffrn_measurement_device_type 'CCD area detector'
_diffrn_measurement_method 'phi and omega scans'
_diffrn_radiation_monochromator graphite
_diffrn_radiation_source 'fine-focus sealed tube'
_diffrn_radiation_type MoK\a
_diffrn_radiation_wavelength 0.71073
_diffrn_reflns_av_R_equivalents 0.0373
_diffrn_reflns_av_sigmaI/netI 0.0426
_diffrn_reflns_limit_h_max 15
_diffrn_reflns_limit_h_min -14
_diffrn_reflns_limit_k_max 18
_diffrn_reflns_limit_k_min -16
_diffrn_reflns_limit_l_max 22
_diffrn_reflns_limit_l_min -21
_diffrn_reflns_number 49834
_diffrn_reflns_theta_full 33.14
_diffrn_reflns_theta_max 33.14
_diffrn_reflns_theta_min 1.51
_exptl_absorpt_coefficient_mu 7.980
_exptl_absorpt_correction_T_max 0.7408
_exptl_absorpt_correction_T_min 0.2219
_exptl_absorpt_correction_type none
_exptl_crystal_density_diffrn 2.122
_exptl_crystal_density_meas 0
_exptl_crystal_density_method 'not measured'
_exptl_crystal_description plate
_exptl_crystal_F_000 988
_exptl_crystal_size_max 0.27
_exptl_crystal_size_mid 0.14
_exptl_crystal_size_min 0.04
_refine_diff_density_max 0.754
_refine_diff_density_min -0.485
_refine_diff_density_rms 0.103
_refine_ls_abs_structure_details 'Flack H D (1983), Acta Cryst. A39, 876-881'
_refine_ls_abs_structure_Flack 0.086(3)
_refine_ls_extinction_method none
_refine_ls_goodness_of_fit_ref 0.984
_refine_ls_hydrogen_treatment mixed
_refine_ls_matrix_type full
_refine_ls_number_parameters 335
_refine_ls_number_reflns 10817
_refine_ls_number_restraints 1
_refine_ls_restrained_S_all 0.984
_refine_ls_R_factor_all 0.0327
_refine_ls_R_factor_gt 0.0252
_refine_ls_shift/su_max 0.001
_refine_ls_shift/su_mean 0.000
_refine_ls_structure_factor_coef Fsqd
_refine_ls_weighting_details 'calc w=1/[\s^2^(Fo^2^)+(0.0228P)^2^+0.0000P] where P=(Fo^2^+2Fc^2^)/3'
_refine_ls_weighting_scheme calc
_refine_ls_wR_factor_gt 0.0502
_refine_ls_wR_factor_ref 0.0518
_reflns_number_gt 9646
_reflns_number_total 10817
_reflns_threshold_expression >2sigma(I)
_cod_data_source_file ic062077fsup2.cif
_cod_data_source_block chr010_final
_cod_depositor_comments
;
The following automatic conversions were performed:

'_symmetry_cell_setting' value 'Monoclinic' changed to 'monoclinic'
according to /home/saulius/struct/CIF-dictionaries/cif_core.dic
dictionary named 'cif_core.dic' version 2.4.2 from 2011-04-26.

Automatic conversion script
Id: cif_fix_values 1891 2012-01-12 08:04:46Z andrius 
;
_cod_original_sg_symbol_H-M P2(1)
_cod_database_code 4333206

loop_
_symmetry_equiv_pos_as_xyz
'x, y, z'
'-x, y+1/2, -z'

loop_
_atom_site_label
_atom_site_type_symbol
_atom_site_fract_x
_atom_site_fract_y
_atom_site_fract_z
_atom_site_U_iso_or_equiv
_atom_site_adp_type
_atom_site_occupancy
_atom_site_symmetry_multiplicity
_atom_site_calc_flag
_atom_site_refinement_flags
C1 C 0.2802(4) 0.8754(3) 0.7051(3) 0.0435(10) Uani 1 1 d .
H1A H 0.2823 0.9452 0.7403 0.065 Uiso 1 1 calc R
H1B H 0.2724 0.8136 0.7472 0.065 Uiso 1 1 calc R
H1C H 0.1989 0.8751 0.6441 0.065 Uiso 1 1 calc R
N1 N 0.4130(2) 0.8638(2) 0.68008(19) 0.0232(5) Uani 1 1 d .
N2 N 0.6295(2) 0.95260(19) 0.63552(17) 0.0184(4) Uani 1 1 d .
N3 N 0.5981(2) 0.73396(18) 0.63095(17) 0.0171(4) Uani 1 1 d .
P1 P 0.48550(7) 0.97602(6) 0.64879(5) 0.01388(12) Uani 1 1 d .
P2 P 0.47739(7) 0.73799(6) 0.67628(5) 0.01394(12) Uani 1 1 d .
P3 P 0.67889(7) 0.83734(6) 0.60764(5) 0.01405(12) Uani 1 1 d .
Cl1 Cl 0.50081(7) 1.08724(6) 0.75027(5) 0.02270(14) Uani 1 1 d .
Cl2 Cl 0.34468(8) 1.03457(6) 0.52884(5) 0.02409(14) Uani 1 1 d .
Cl3 Cl 0.53405(7) 0.68152(6) 0.81276(4) 0.01852(12) Uani 1 1 d .
Cl4 Cl 0.31892(8) 0.64291(7) 0.60473(5) 0.02753(15) Uani 1 1 d .
Cl5 Cl 0.88294(7) 0.82252(7) 0.67770(5) 0.02618(15) Uani 1 1 d .
Cl6 Cl 0.66442(8) 0.83398(6) 0.46738(5) 0.02345(14) Uani 1 1 d .
B1 B 0.7977(3) 0.8834(2) 0.07822(19) 0.0123(5) Uani 1 1 d .
B2 B 0.9272(3) 0.7944(3) 0.0552(2) 0.0140(5) Uani 1 1 d .
B3 B 1.0971(3) 0.8294(3) 0.1408(2) 0.0145(5) Uani 1 1 d .
B4 B 1.0732(3) 0.9398(3) 0.2177(2) 0.0136(5) Uani 1 1 d .
B5 B 0.8883(3) 0.9738(2) 0.1785(2) 0.0138(5) Uani 1 1 d .
B6 B 0.8215(3) 0.7452(2) 0.12407(19) 0.0126(5) Uani 1 1 d .
B7 B 1.0040(3) 0.7132(3) 0.1623(2) 0.0140(5) Uani 1 1 d .
B8 B 1.0936(3) 0.8029(3) 0.2621(2) 0.0141(5) Uani 1 1 d .
B9 B 0.9653(3) 0.8912(2) 0.2847(2) 0.0127(5) Uani 1 1 d .
B10 B 0.7976(3) 0.8553(3) 0.19987(19) 0.0131(5) Uani 1 1 d .
B11 B 0.9238(3) 0.7496(2) 0.25305(19) 0.0115(5) Uani 1 1 d .
C2 C 0.9675(3) 0.9258(2) 0.09734(17) 0.0132(5) Uani 1 1 d .
C3 C 0.6673(3) 0.9282(2) -0.01059(18) 0.0175(5) Uani 1 1 d .
H3A H 0.6154 0.9828 0.0145 0.026 Uiso 1 1 calc R
H3B H 0.6046 0.8665 -0.0408 0.026 Uiso 1 1 calc R
H3C H 0.7016 0.9629 -0.0603 0.026 Uiso 1 1 calc R
C4 C 0.9144(3) 0.7587(3) -0.05432(18) 0.0200(5) Uani 1 1 d .
H4A H 0.8350 0.7977 -0.1015 0.030 Uiso 1 1 calc R
H4B H 0.8985 0.6788 -0.0618 0.030 Uiso 1 1 calc R
H4C H 1.0017 0.7777 -0.0671 0.030 Uiso 1 1 calc R
C5 C 1.2327(3) 0.8263(3) 0.1077(2) 0.0219(6) Uani 1 1 d .
H5A H 1.2422 0.7527 0.0820 0.033 Uiso 1 1 calc R
H5B H 1.3165 0.8426 0.1647 0.033 Uiso 1 1 calc R
H5C H 1.2236 0.8816 0.0560 0.033 Uiso 1 1 calc R
C6 C 1.1893(3) 1.0329(2) 0.2541(2) 0.0209(6) Uani 1 1 d .
H6A H 1.2821 0.9986 0.2834 0.031 Uiso 1 1 calc R
H6B H 1.1681 1.0792 0.3036 0.031 Uiso 1 1 calc R
H6C H 1.1897 1.0787 0.1977 0.031 Uiso 1 1 calc R
C7 C 0.8380(3) 1.0988(2) 0.1789(2) 0.0181(5) Uani 1 1 d .
H7A H 0.8965 1.1354 0.2396 0.027 Uiso 1 1 calc R
H7B H 0.7391 1.1003 0.1760 0.027 Uiso 1 1 calc R
H7C H 0.8477 1.1377 0.1214 0.027 Uiso 1 1 calc R
Br1 Br 0.90301(3) 0.64446(2) 0.350698(17) 0.01927(6) Uani 1 1 d .
Br2 Br 0.67692(3) 0.63202(2) 0.069222(17) 0.01900(6) Uani 1 1 d .
Br3 Br 1.07102(3) 0.56324(2) 0.15217(2) 0.02251(6) Uani 1 1 d .
Br4 Br 1.26666(3) 0.75919(2) 0.366431(19) 0.01967(6) Uani 1 1 d .
Br5 Br 0.98479(3) 0.94997(2) 0.416133(17) 0.01769(5) Uani 1 1 d .
Br6 Br 0.62136(3) 0.87319(2) 0.228263(18) 0.01727(5) Uani 1 1 d .
H2 H 0.984(3) 0.975(3) 0.059(2) 0.017(8) Uiso 1 1 d .

loop_
_atom_site_aniso_label
_atom_site_aniso_U_11
_atom_site_aniso_U_22
_atom_site_aniso_U_33
_atom_site_aniso_U_23
_atom_site_aniso_U_13
_atom_site_aniso_U_12
C1 0.0344(18) 0.0264(18) 0.088(3) 0.0205(19) 0.045(2) 0.0091(15)
N1 0.0207(11) 0.0146(12) 0.0411(14) 0.0097(10) 0.0195(10) 0.0063(10)
N2 0.0195(10) 0.0114(11) 0.0281(11) -0.0010(10) 0.0130(9) -0.0030(9)
N3 0.0231(11) 0.0105(11) 0.0229(11) 0.0029(9) 0.0145(9) 0.0013(9)
P1 0.0156(3) 0.0100(3) 0.0174(3) 0.0017(2) 0.0073(2) 0.0013(2)
P2 0.0160(3) 0.0108(3) 0.0160(3) 0.0027(2) 0.0065(2) -0.0008(2)
P3 0.0154(3) 0.0130(3) 0.0160(3) 0.0013(2) 0.0082(2) 0.0012(2)
Cl1 0.0246(3) 0.0236(4) 0.0202(3) -0.0057(3) 0.0077(3) 0.0040(3)
Cl2 0.0271(3) 0.0206(3) 0.0199(3) 0.0028(3) 0.0014(3) 0.0038(3)
Cl3 0.0199(3) 0.0214(3) 0.0146(3) 0.0034(2) 0.0060(2) 0.0001(3)
Cl4 0.0284(3) 0.0301(4) 0.0192(3) 0.0017(3) 0.0012(3) -0.0135(3)
Cl5 0.0168(3) 0.0301(4) 0.0305(3) 0.0019(3) 0.0062(3) 0.0036(3)
Cl6 0.0321(4) 0.0250(4) 0.0172(3) 0.0016(3) 0.0135(3) -0.0025(3)
B1 0.0125(11) 0.0128(13) 0.0119(11) -0.0005(10) 0.0042(9) -0.0018(10)
B2 0.0144(13) 0.0150(14) 0.0130(11) -0.0007(10) 0.0049(10) -0.0005(11)
B3 0.0127(12) 0.0166(14) 0.0143(12) 0.0006(11) 0.0043(10) 0.0010(11)
B4 0.0097(11) 0.0142(14) 0.0152(11) 0.0028(11) 0.0019(9) -0.0031(10)
B5 0.0150(12) 0.0135(14) 0.0131(11) 0.0012(10) 0.0047(10) 0.0007(10)
B6 0.0136(12) 0.0140(14) 0.0097(11) -0.0015(10) 0.0032(9) -0.0028(11)
B7 0.0141(12) 0.0146(14) 0.0118(11) -0.0004(10) 0.0021(10) 0.0013(11)
B8 0.0132(12) 0.0146(14) 0.0129(11) 0.0004(10) 0.0022(10) 0.0015(11)
B9 0.0126(11) 0.0130(14) 0.0131(11) -0.0012(10) 0.0051(9) -0.0005(10)
B10 0.0107(11) 0.0174(15) 0.0110(11) 0.0002(10) 0.0033(9) -0.0014(10)
B11 0.0146(12) 0.0089(13) 0.0106(10) 0.0017(10) 0.0034(9) -0.0021(10)
C2 0.0115(10) 0.0172(13) 0.0110(10) 0.0013(9) 0.0040(8) -0.0021(9)
C3 0.0144(11) 0.0222(14) 0.0152(11) 0.0021(10) 0.0039(9) -0.0004(10)
C4 0.0202(12) 0.0266(15) 0.0133(11) -0.0017(11) 0.0057(9) -0.0006(12)
C5 0.0176(13) 0.0277(16) 0.0229(13) 0.0004(12) 0.0099(11) 0.0003(11)
C6 0.0174(13) 0.0210(15) 0.0216(12) 0.0028(11) 0.0029(10) -0.0074(11)
C7 0.0167(12) 0.0163(13) 0.0210(12) -0.0006(10) 0.0059(10) 0.0012(10)
Br1 0.02478(13) 0.01759(13) 0.01447(10) 0.00487(10) 0.00513(10) -0.00566(11)
Br2 0.02185(12) 0.01823(13) 0.01430(10) -0.00233(10) 0.00238(9) -0.00949(11)
Br3 0.02901(15) 0.01575(14) 0.01975(12) -0.00262(10) 0.00391(11) 0.00783(12)
Br4 0.01603(11) 0.02266(14) 0.01561(11) 0.00068(10) -0.00119(9) 0.00474(11)
Br5 0.01766(12) 0.02248(14) 0.01251(10) -0.00600(10) 0.00438(9) -0.00197(10)
Br6 0.01230(10) 0.02384(14) 0.01762(11) -0.00117(10) 0.00756(9) -0.00140(10)

loop_
_atom_type_symbol
_atom_type_description
_atom_type_scat_dispersion_real
_atom_type_scat_dispersion_imag
_atom_type_scat_source
C C 0.0033 0.0016 'International Tables Vol C Tables 4.2.6.8 and 6.1.1.4'
H H 0.0000 0.0000 'International Tables Vol C Tables 4.2.6.8 and 6.1.1.4'
B B 0.0013 0.0007 'International Tables Vol C Tables 4.2.6.8 and 6.1.1.4'
N N 0.0061 0.0033 'International Tables Vol C Tables 4.2.6.8 and 6.1.1.4'
P P 0.1023 0.0942 'International Tables Vol C Tables 4.2.6.8 and 6.1.1.4'
Cl Cl 0.1484 0.1585 'International Tables Vol C Tables 4.2.6.8 and 6.1.1.4'
Br Br -0.2901 2.4595 'International Tables Vol C Tables 4.2.6.8 and 6.1.1.4'

loop_
_geom_angle_atom_site_label_1
_geom_angle_atom_site_label_2
_geom_angle_atom_site_label_3
_geom_angle
C1 N1 P2 118.7(2)
C1 N1 P1 119.3(2)
P2 N1 P1 121.88(13)
P1 N2 P3 125.37(15)
P2 N3 P3 125.95(15)
N2 P1 N1 113.05(12)
N2 P1 Cl1 111.74(10)
N1 P1 Cl1 107.22(10)
N2 P1 Cl2 113.12(9)
N1 P1 Cl2 106.03(10)
Cl1 P1 Cl2 105.12(4)
N3 P2 N1 114.06(12)
N3 P2 Cl4 111.99(10)
N1 P2 Cl4 107.32(10)
N3 P2 Cl3 113.16(10)
N1 P2 Cl3 105.91(10)
Cl4 P2 Cl3 103.63(4)
N2 P3 N3 114.84(12)
N2 P3 Cl6 110.70(9)
N3 P3 Cl6 109.12(9)
N2 P3 Cl5 108.22(9)
N3 P3 Cl5 109.83(9)
Cl6 P3 Cl5 103.53(4)
C3 B1 C2 122.6(2)
C3 B1 B10 125.8(2)
C2 B1 B10 102.78(18)
C3 B1 B6 126.1(2)
C2 B1 B6 102.45(19)
B10 B1 B6 60.17(16)
C3 B1 B5 119.9(2)
C2 B1 B5 58.27(15)
B10 B1 B5 59.67(15)
B6 B1 B5 107.74(19)
C3 B1 B2 120.8(2)
C2 B1 B2 57.87(15)
B10 B1 B2 107.3(2)
B6 B1 B2 59.24(16)
B5 B1 B2 107.69(19)
C4 B2 C2 122.4(2)
C4 B2 B7 125.1(2)
C2 B2 B7 103.10(19)
C4 B2 B6 126.0(2)
C2 B2 B6 103.43(19)
B7 B2 B6 60.14(16)
C4 B2 B3 119.3(2)
C2 B2 B3 58.36(16)
B7 B2 B3 59.56(17)
B6 B2 B3 107.94(19)
C4 B2 B1 120.9(2)
C2 B2 B1 58.52(15)
B7 B2 B1 108.01(19)
B6 B2 B1 59.88(16)
B3 B2 B1 108.4(2)
C5 B3 C2 122.4(2)
C5 B3 B7 126.0(2)
C2 B3 B7 102.92(19)
C5 B3 B8 125.7(2)
C2 B3 B8 102.84(19)
B7 B3 B8 60.39(16)
C5 B3 B2 120.6(2)
C2 B3 B2 58.13(16)
B7 B3 B2 59.55(16)
B8 B3 B2 107.8(2)
C5 B3 B4 120.2(2)
C2 B3 B4 58.36(15)
B7 B3 B4 107.45(19)
B8 B3 B4 59.09(16)
B2 B3 B4 107.80(19)
C6 B4 C2 123.3(2)
C6 B4 B8 124.4(2)
C2 B4 B8 103.3(2)
C6 B4 B9 125.1(2)
C2 B4 B9 103.07(18)
B8 B4 B9 60.68(16)
C6 B4 B3 119.9(2)
C2 B4 B3 58.16(15)
B8 B4 B3 59.90(16)
B9 B4 B3 108.3(2)
C6 B4 B5 120.9(2)
C2 B4 B5 58.25(14)
B8 B4 B5 108.2(2)
B9 B4 B5 59.50(15)
B3 B4 B5 108.07(19)
C7 B5 C2 122.8(2)
C7 B5 B9 125.6(2)
C2 B5 B9 102.86(19)
C7 B5 B10 125.7(2)
C2 B5 B10 102.8(2)
B9 B5 B10 60.08(15)
C7 B5 B1 120.2(2)
C2 B5 B1 58.44(15)
B9 B5 B1 107.9(2)
B10 B5 B1 59.55(15)
C7 B5 B4 120.6(2)
C2 B5 B4 58.19(15)
B9 B5 B4 59.28(15)
B10 B5 B4 107.2(2)
B1 B5 B4 108.0(2)
B2 B6 B7 59.89(16)
B2 B6 B1 60.87(16)
B7 B6 B1 108.6(2)
B2 B6 B10 108.2(2)
B7 B6 B10 107.90(19)
B1 B6 B10 59.69(16)
B2 B6 B11 108.54(19)
B7 B6 B11 60.36(15)
B1 B6 B11 108.26(19)
B10 B6 B11 59.83(15)
B2 B6 Br2 120.73(17)
B7 B6 Br2 121.60(19)
B1 B6 Br2 120.97(17)
B10 B6 Br2 122.34(17)
B11 B6 Br2 122.03(17)
B2 B7 B3 60.89(17)
B2 B7 B6 59.97(15)
B3 B7 B6 108.9(2)
B2 B7 B8 108.5(2)
B3 B7 B8 60.01(16)
B6 B7 B8 108.2(2)
B2 B7 B11 108.6(2)
B3 B7 B11 108.6(2)
B6 B7 B11 60.39(15)
B8 B7 B11 59.89(16)
B2 B7 Br3 120.87(17)
B3 B7 Br3 120.66(18)
B6 B7 Br3 121.67(19)
B8 B7 Br3 121.88(18)
B11 B7 Br3 121.89(18)
B4 B8 B3 61.02(17)
B4 B8 B9 59.79(16)
B3 B8 B9 108.5(2)
B4 B8 B7 108.36(19)
B3 B8 B7 59.60(16)
B9 B8 B7 107.8(2)
B4 B8 B11 108.5(2)
B3 B8 B11 108.62(19)
B9 B8 B11 60.02(16)
B7 B8 B11 60.34(16)
B4 B8 Br4 119.88(18)
B3 B8 Br4 119.83(18)
B9 B8 Br4 122.42(18)
B7 B8 Br4 122.35(19)
B11 B8 Br4 123.01(18)
B4 B9 B5 61.22(16)
B4 B9 B10 108.79(18)
B5 B9 B10 60.13(16)
B4 B9 B8 59.53(16)
B5 B9 B8 108.66(19)
B10 B9 B8 107.9(2)
B4 B9 B11 108.37(19)
B5 B9 B11 108.87(19)
B10 B9 B11 60.14(16)
B8 B9 B11 60.09(16)
B4 B9 Br5 120.97(18)
B5 B9 Br5 119.80(18)
B10 B9 Br5 121.23(17)
B8 B9 Br5 122.81(18)
B11 B9 Br5 122.22(17)
B1 B10 B9 108.60(18)
B1 B10 B5 60.78(16)
B9 B10 B5 59.79(15)
B1 B10 B6 60.14(15)
B9 B10 B6 108.18(19)
B5 B10 B6 108.59(18)
B1 B10 B11 109.09(19)
B9 B10 B11 60.18(15)
B5 B10 B11 108.63(18)
B6 B10 B11 60.41(15)
B1 B10 Br6 118.37(17)
B9 B10 Br6 123.40(17)
B5 B10 Br6 119.75(19)
B6 B10 Br6 121.44(17)
B11 B10 Br6 123.72(17)
B10 B11 B9 59.68(16)
B10 B11 B8 107.41(19)
B9 B11 B8 59.89(16)
B10 B11 B7 106.95(18)
B9 B11 B7 107.27(19)
B8 B11 B7 59.76(16)
B10 B11 B6 59.76(15)
B9 B11 B6 107.26(19)
B8 B11 B6 107.14(18)
B7 B11 B6 59.24(15)
B10 B11 Br1 123.01(16)
B9 B11 Br1 120.96(16)
B8 B11 Br1 120.48(17)
B7 B11 Br1 122.52(18)
B6 B11 Br1 123.92(18)
B2 C2 B3 63.51(17)
B2 C2 B4 116.5(2)
B3 C2 B4 63.48(16)
B2 C2 B5 116.6(2)
B3 C2 B5 116.94(19)
B4 C2 B5 63.56(16)
B2 C2 B1 63.61(16)
B3 C2 B1 116.9(2)
B4 C2 B1 116.51(18)
B5 C2 B1 63.29(16)

loop_
_geom_bond_atom_site_label_1
_geom_bond_atom_site_label_2
_geom_bond_distance
C1 N1 1.497(4)
N1 P2 1.661(2)
N1 P1 1.669(2)
N2 P1 1.545(2)
N2 P3 1.575(2)
N3 P2 1.552(2)
N3 P3 1.585(2)
P1 Cl1 1.9490(9)
P1 Cl2 1.9634(10)
P2 Cl4 1.9577(10)
P2 Cl3 1.9694(9)
P3 Cl6 1.9656(9)
P3 Cl5 1.9708(10)
B1 C3 1.591(4)
B1 C2 1.714(4)
B1 B10 1.775(4)
B1 B6 1.783(4)
B1 B5 1.797(4)
B1 B2 1.800(4)
B2 C4 1.591(4)
B2 C2 1.702(4)
B2 B7 1.770(4)
B2 B6 1.771(4)
B2 B3 1.793(4)
B3 C5 1.582(4)
B3 C2 1.706(4)
B3 B7 1.770(4)
B3 B8 1.777(4)
B3 B4 1.797(4)
B4 C6 1.581(4)
B4 C2 1.710(3)
B4 B8 1.762(4)
B4 B9 1.767(4)
B4 B5 1.801(4)
B5 C7 1.596(4)
B5 C2 1.711(4)
B5 B9 1.771(4)
B5 B10 1.777(4)
B6 B7 1.774(4)
B6 B10 1.783(4)
B6 B11 1.795(4)
B6 Br2 1.963(3)
B7 B8 1.784(4)
B7 B11 1.794(4)
B7 Br3 1.956(3)
B8 B9 1.783(4)
B8 B11 1.786(4)
B8 Br4 1.956(3)
B9 B10 1.776(4)
B9 B11 1.785(4)
B9 Br5 1.960(3)
B10 B11 1.784(4)
B10 Br6 1.953(3)
B11 Br1 1.952(3)
